data_2013341
loop_
_publ_author_name
'Mitsunobu Doi'
'Akiko Asano'
'Kenji Yoza'

_publ_section_title
;
 <i>cis</i>,<i>cis</i>-Ceratospongamide
 <i>N</i>,<i>N</i>-dimethylacetamide hemisolvate in the presence of
 twinning
;
_journal_issue 6
_journal_name_full 'Acta Crystallographica Section C'
_journal_page_first o323
_journal_page_last o325
_journal_paper_doi 10.1107/S010827010300369X
_journal_volume 59
_journal_year 2003
_chemical_formula_iupac 'C41 H49 N7 O6 S, 0.5C4 H9 N O'
_chemical_formula_moiety 'C41 H49 N7 O6 S, 0.5C4 H9 N O'
_chemical_formula_sum 'C43 H53.5 N7.5 O6.5 S'
_chemical_formula_weight 811.51
_chemical_name_common ccs1
_chemical_name_systematic
;
cis,cis-Ceratospongamide, N,N-dimethylacetamide hemisolvate
cyclo(-Ile-Oxz-Phe-Pro-Thz-Phe-Pro-)
;
_space_group_IT_number 19
_symmetry_cell_setting orthorhombic
_symmetry_space_group_name_Hall 'P 2ac 2ab'
_symmetry_space_group_name_H-M 'P 21 21 21'
_atom_sites_solution_hydrogens geom
_atom_sites_solution_primary direct
_atom_sites_solution_secondary difmap
_cell_angle_alpha 90.00
_cell_angle_beta 90.00
_cell_angle_gamma 90.00
_cell_formula_units_Z 8
_cell_length_a 12.6034(7)
_cell_length_b 12.6075(7)
_cell_length_c 53.536(3)
_cell_measurement_reflns_used 8337
_cell_measurement_temperature 90.0(2)
_cell_measurement_theta_max 27.7
_cell_measurement_theta_min 2.3
_cell_volume 8506.7(8)
_computing_cell_refinement 'SMART (Bruker, 1998)'
_computing_data_collection 'SMART (Bruker, 1998)'
_computing_data_reduction 'SAINTPLUS (Bruker, 1998)'
_computing_molecular_graphics 'PLATON (Spek, 2003)'
_computing_publication_material 'PARST (Nardelli, 1983)'
_computing_structure_refinement 'SHELXL97 (Sheldrick, 1997)'
_computing_structure_solution 'SHELXD (Seldrick & Gould, 1996)'
_diffrn_ambient_temperature 90.0(2)
_diffrn_detector_area_resol_mean 8.366
_diffrn_measured_fraction_theta_full 0.985
_diffrn_measured_fraction_theta_max 0.985
_diffrn_measurement_device_type 'Bruker AXS SMART APEX area detector'
_diffrn_measurement_method '\w scan'
_diffrn_radiation_monochromator graphite
_diffrn_radiation_source 'MacScience M18XCE rotating anode'
_diffrn_radiation_type MoK\a
_diffrn_radiation_wavelength 0.71073
_diffrn_reflns_av_R_equivalents 0.0377
_diffrn_reflns_av_sigmaI/netI 0.0300
_diffrn_reflns_limit_h_max 16
_diffrn_reflns_limit_h_min -16
_diffrn_reflns_limit_k_max 16
_diffrn_reflns_limit_k_min -16
_diffrn_reflns_limit_l_max 70
_diffrn_reflns_limit_l_min -71
_diffrn_reflns_number 102830
_diffrn_reflns_theta_full 28.28
_diffrn_reflns_theta_max 28.28
_diffrn_reflns_theta_min 1.14
_diffrn_standards_decay_% 0.37
_diffrn_standards_interval_count 102830
_diffrn_standards_interval_time '330 min'
_diffrn_standards_number 1242
_exptl_absorpt_coefficient_mu 0.133
_exptl_absorpt_correction_T_max 0.9868
_exptl_absorpt_correction_T_min 0.8830
_exptl_absorpt_correction_type empirical
_exptl_absorpt_process_details '(SADABS; Sheldrick, 1996)'
_exptl_crystal_colour colorless
_exptl_crystal_density_diffrn 1.267
_exptl_crystal_density_method 'not measured'
_exptl_crystal_description plate
_exptl_crystal_F_000 3456
_exptl_crystal_size_max 0.45
_exptl_crystal_size_mid 0.30
_exptl_crystal_size_min 0.10
_refine_diff_density_max 0.863
_refine_diff_density_min -0.274
_refine_ls_abs_structure_details '(Flack, 1983), 8904 Friedel pairs'
_refine_ls_abs_structure_Flack 0.09(6)
_refine_ls_extinction_method none
_refine_ls_goodness_of_fit_ref 1.155
_refine_ls_hydrogen_treatment constr
_refine_ls_matrix_type full
_refine_ls_number_parameters 1046
_refine_ls_number_reflns 20493
_refine_ls_number_restraints 0
_refine_ls_restrained_S_all 1.155
_refine_ls_R_factor_all 0.0504
_refine_ls_R_factor_gt 0.0502
_refine_ls_shift/su_max 0.012
_refine_ls_shift/su_mean 0.000
_refine_ls_structure_factor_coef Fsqd
_refine_ls_weighting_details 'calc w = 1/[\s^2^(Fo^2^)+(0.0783P)^2^+1.9396P] where P = (Fo^2^+2Fc^2^)/3'
_refine_ls_weighting_scheme calc
_refine_ls_wR_factor_gt 0.1266
_refine_ls_wR_factor_ref 0.1267
_reflns_number_gt 20401
_reflns_number_total 20493
_reflns_threshold_expression I>2\s(I)
_cod_data_source_file ob1101.cif
_cod_data_source_block I
_cod_original_sg_symbol_H-M 'P21 21 21'
_cod_original_formula_sum 'C43 H53.5 N7.5 O6.5 S1'
_cod_database_code 2013341
_cod_database_fobs_code 2013341

loop_
_symmetry_equiv_pos_as_xyz
'x, y, z'
'-x+1/2, -y, z+1/2'
'-x, y+1/2, -z+1/2'
'x+1/2, -y+1/2, -z'

loop_
_atom_site_label
_atom_site_fract_x
_atom_site_fract_y
_atom_site_fract_z
_atom_site_U_iso_or_equiv
_atom_site_adp_type
_atom_site_calc_flag
_atom_site_refinement_flags
_atom_site_occupancy
_atom_site_disorder_assembly
_atom_site_disorder_group
_atom_site_type_symbol
N_11 1.0954(2) 0.9757(2) -0.07393(5) 0.0237(5) Uani d . 1 . . N
H1_11 1.0386 0.9694 -0.0834 0.028 Uiso calc R 1 . . H
CA_11 1.1023(2) 1.0612(2) -0.05547(5) 0.0203(5) Uani d . 1 . . C
H2_11 1.1789 1.0722 -0.0513 0.024 Uiso calc R 1 . . H
CB_11 1.0566(2) 1.1684(2) -0.06495(5) 0.0213(5) Uani d . 1 . . C
H3_11 1.0612 1.2203 -0.0509 0.026 Uiso calc R 1 . . H
CG2_11 1.1257(3) 1.2099(3) -0.08609(6) 0.0312(7) Uani d . 1 . . C
H4_11 1.1995 1.2142 -0.0804 0.047 Uiso calc R 1 . . H
H5_11 1.1011 1.2805 -0.0911 0.047 Uiso calc R 1 . . H
H6_11 1.1210 1.1616 -0.1004 0.047 Uiso calc R 1 . . H
CG1_11 0.9397(3) 1.1598(3) -0.07247(7) 0.0275(6) Uani d . 1 . . C
H7_11 0.9347 1.1173 -0.0880 0.033 Uiso calc R 1 . . H
H8_11 0.9010 1.1210 -0.0592 0.033 Uiso calc R 1 . . H
CD_11 0.8857(3) 1.2654(3) -0.07672(8) 0.0391(8) Uani d . 1 . . C
H9_11 0.8116 1.2536 -0.0815 0.059 Uiso calc R 1 . . H
H10_11 0.9222 1.3038 -0.0901 0.059 Uiso calc R 1 . . H
H11_11 0.8884 1.3074 -0.0613 0.059 Uiso calc R 1 . . H
C3_12 1.0449(2) 1.0285(2) -0.03183(5) 0.0196(5) Uani d . 1 . . C
N_12 0.9768(2) 0.9570(2) -0.02982(5) 0.0227(5) Uani d . 1 . . N
CA_12 0.9383(2) 0.9629(2) -0.00380(5) 0.0208(5) Uani d . 1 . . C
H1_12 0.9553 0.8950 0.0050 0.025 Uiso calc R 1 . . H
CB_12 1.0011(2) 1.0548(2) 0.00859(5) 0.0203(5) Uani d . 1 . . C
H2_12 0.9511 1.1125 0.0137 0.024 Uiso calc R 1 . . H
OG1_12 1.06879(18) 1.09188(19) -0.01193(4) 0.0245(5) Uani d . 1 . . O
CG2_12 1.0707(3) 1.0249(3) 0.03038(6) 0.0261(6) Uani d . 1 . . C
H3_12 1.1069 1.0883 0.0367 0.039 Uiso calc R 1 . . H
H4_12 1.1235 0.9728 0.0249 0.039 Uiso calc R 1 . . H
H5_12 1.0270 0.9942 0.0437 0.039 Uiso calc R 1 . . H
C_12 0.8192(2) 0.9837(2) -0.00210(6) 0.0220(6) Uani d . 1 . . C
O_12 0.7757(2) 0.9947(2) 0.01791(4) 0.0326(5) Uani d . 1 . . O
N_13 0.7684(2) 0.9918(2) -0.02427(5) 0.0228(5) Uani d . 1 . . N
H1_13 0.8044 0.9807 -0.0381 0.027 Uiso calc R 1 . . H
CA_13 0.6560(2) 1.0184(3) -0.02602(5) 0.0221(6) Uani d . 1 . . C
H2_13 0.6146 0.9780 -0.0132 0.026 Uiso calc R 1 . . H
CB_13 0.6395(2) 1.1383(2) -0.02243(6) 0.0225(5) Uani d . 1 . . C
H3_13 0.6658 1.1595 -0.0057 0.027 Uiso calc R 1 . . H
H4_13 0.6808 1.1775 -0.0352 0.027 Uiso calc R 1 . . H
CG_13 0.5221(2) 1.1672(2) -0.02479(6) 0.0243(6) Uani d . 1 . . C
CD1_13 0.4513(3) 1.1447(3) -0.00601(7) 0.0318(7) Uani d . 1 . . C
H5_13 0.4751 1.1101 0.0087 0.038 Uiso calc R 1 . . H
CE1_13 0.3438(3) 1.1729(3) -0.00848(7) 0.0355(8) Uani d . 1 . . C
H6_13 0.2950 1.1557 0.0044 0.043 Uiso calc R 1 . . H
CZ_13 0.3092(3) 1.2247(3) -0.02927(7) 0.0346(8) Uani d . 1 . . C
H7_13 0.2365 1.2438 -0.0308 0.042 Uiso calc R 1 . . H
CE2_13 0.3808(3) 1.2499(3) -0.04855(7) 0.0348(7) Uani d . 1 . . C
H8_13 0.3574 1.2879 -0.0629 0.042 Uiso calc R 1 . . H
CD2_13 0.4862(3) 1.2186(2) -0.04641(6) 0.0248(6) Uani d . 1 . . C
H9_13 0.5342 1.2322 -0.0597 0.030 Uiso calc R 1 . . H
C_13 0.6208(2) 0.9862(3) -0.05250(6) 0.0235(6) Uani d . 1 . . C
O_13 0.6546(2) 1.0365(2) -0.07044(4) 0.0331(5) Uani d . 1 . . O
N_14 0.5565(2) 0.9029(2) -0.05508(5) 0.0204(5) Uani d . 1 . . N
CA_14 0.5234(2) 0.8289(2) -0.03504(6) 0.0223(6) Uani d . 1 . . C
H1_14 0.4851 0.8675 -0.0215 0.027 Uiso calc R 1 . . H
CB_14 0.4480(2) 0.7541(3) -0.04915(6) 0.0262(6) Uani d . 1 . . C
H2_14 0.3746 0.7820 -0.0491 0.031 Uiso calc R 1 . . H
H3_14 0.4482 0.6824 -0.0416 0.031 Uiso calc R 1 . . H
CG_14 0.4930(3) 0.7513(3) -0.07594(6) 0.0312(7) Uani d . 1 . . C
H4_14 0.5539 0.7019 -0.0772 0.037 Uiso calc R 1 . . H
H5_14 0.4380 0.7298 -0.0881 0.037 Uiso calc R 1 . . H
CD_14 0.5280(3) 0.8657(3) -0.08026(6) 0.0295(7) Uani d . 1 . . C
H6_14 0.5898 0.8690 -0.0917 0.035 Uiso calc R 1 . . H
H7_14 0.4695 0.9086 -0.0874 0.035 Uiso calc R 1 . . H
C3_15 0.6203(2) 0.7721(2) -0.02484(5) 0.0193(5) Uani d . 1 . . C
N_15 0.70147(19) 0.7452(2) -0.03833(5) 0.0210(5) Uani d . 1 . . N
CA_15 0.7759(2) 0.6943(3) -0.02420(6) 0.0222(6) Uani d . 1 . . C
CB_15 0.7523(2) 0.6803(2) 0.00046(5) 0.0210(5) Uani d . 1 . . C
H1_15 0.7955 0.6447 0.0123 0.025 Uiso calc R 1 . . H
SG_15 0.63120(5) 0.73790(6) 0.006472(12) 0.01943(13) Uani d . 1 . . S
C_15 0.8797(2) 0.6640(2) -0.03552(5) 0.0201(5) Uani d . 1 . . C
O_15 0.95088(18) 0.6215(2) -0.02345(4) 0.0288(5) Uani d . 1 . . O
N_16 0.8880(2) 0.6919(2) -0.05976(5) 0.0246(5) Uani d . 1 . . N
H1_16 0.8318 0.7176 -0.0674 0.030 Uiso calc R 1 . . H
CA_16 0.9864(2) 0.6809(2) -0.07371(5) 0.0223(5) Uani d . 1 . . C
H2_16 1.0471 0.7082 -0.0635 0.027 Uiso calc R 1 . . H
C_16 0.9728(2) 0.7488(3) -0.09714(5) 0.0254(6) Uani d . 1 . . C
O_16 0.88736(18) 0.7489(2) -0.10802(4) 0.0344(5) Uani d . 1 . . O
CB_16 1.0071(3) 0.5632(3) -0.08124(6) 0.0287(7) Uani d . 1 . . C
H3_16 0.9964 0.5172 -0.0665 0.034 Uiso calc R 1 . . H
H4_16 0.9551 0.5418 -0.0941 0.034 Uiso calc R 1 . . H
CG_16 1.1180(2) 0.5463(2) -0.09125(6) 0.0220(6) Uani d . 1 . . C
CD1_16 1.1374(3) 0.5466(3) -0.11633(6) 0.0286(7) Uani d . 1 . . C
H5_16 1.0804 0.5561 -0.1277 0.034 Uiso calc R 1 . . H
CE1_16 1.2412(4) 0.5329(3) -0.12540(7) 0.0358(8) Uani d . 1 . . C
H6_16 1.2547 0.5323 -0.1429 0.043 Uiso calc R 1 . . H
CZ_16 1.3242(3) 0.5201(3) -0.10837(10) 0.0434(10) Uani d . 1 . . C
H7_16 1.3951 0.5133 -0.1142 0.052 Uiso calc R 1 . . H
CE2_16 1.3037(3) 0.5174(3) -0.08353(9) 0.0410(10) Uani d . 1 . . C
H8_16 1.3601 0.5064 -0.0720 0.049 Uiso calc R 1 . . H
CD2_16 1.2012(3) 0.5306(3) -0.07473(7) 0.0315(7) Uani d . 1 . . C
H9_16 1.1878 0.5288 -0.0573 0.038 Uiso calc R 1 . . H
N_17 1.05478(19) 0.8074(2) -0.10558(4) 0.0193(5) Uani d . 1 . . N
CA_17 1.1625(2) 0.8155(2) -0.09506(5) 0.0177(5) Uani d . 1 . . C
H1_17 1.1833 0.7468 -0.0871 0.021 Uiso calc R 1 . . H
CB_17 1.2300(2) 0.8356(2) -0.11824(5) 0.0236(6) Uani d . 1 . . C
H2_17 1.2481 0.7682 -0.1267 0.028 Uiso calc R 1 . . H
H3_17 1.2963 0.8733 -0.1139 0.028 Uiso calc R 1 . . H
CG_17 1.1582(3) 0.9050(3) -0.13484(6) 0.0257(6) Uani d . 1 . . C
H4_17 1.1597 0.9800 -0.1294 0.031 Uiso calc R 1 . . H
H5_17 1.1796 0.9007 -0.1526 0.031 Uiso calc R 1 . . H
CD_17 1.0489(3) 0.8562(3) -0.13078(6) 0.0270(6) Uani d . 1 . . C
H6_17 0.9929 0.9113 -0.1314 0.032 Uiso calc R 1 . . H
H7_17 1.0335 0.8019 -0.1437 0.032 Uiso calc R 1 . . H
C_17 1.1757(2) 0.9071(2) -0.07638(5) 0.0194(5) Uani d . 1 . . C
O_17 1.2583(2) 0.9164(2) -0.06496(6) 0.0429(7) Uani d . 1 . . O
N_21 0.2861(2) 0.2251(2) -0.17215(4) 0.0216(5) Uani d . 1 . . N
H1_21 0.2991 0.2736 -0.1607 0.026 Uiso calc R 1 . . H
CA_21 0.1910(3) 0.2355(4) -0.18764(6) 0.0330(8) Uani d . 1 . . C
H2_21 0.1567 0.1649 -0.1904 0.040 Uiso calc R 1 . . H
CB_21 0.1098(3) 0.3170(4) -0.17379(7) 0.0376(8) Uani d . 1 . . C
H3_21 0.1485 0.3848 -0.1704 0.045 Uiso calc R 1 . . H
CG2_21 0.0137(3) 0.3420(4) -0.19044(8) 0.0472(10) Uani d . 1 . . C
H4_21 0.0382 0.3730 -0.2062 0.071 Uiso calc R 1 . . H
H5_21 -0.0329 0.3924 -0.1819 0.071 Uiso calc R 1 . . H
H6_21 -0.0255 0.2764 -0.1939 0.071 Uiso calc R 1 . . H
CG1_21 0.0761(3) 0.2678(3) -0.14821(7) 0.0357(7) Uani d . 1 . . C
H7_21 0.1401 0.2583 -0.1377 0.043 Uiso calc R 1 . . H
H8_21 0.0285 0.3181 -0.1395 0.043 Uiso calc R 1 . . H
CD_21 0.0212(4) 0.1641(3) -0.15071(8) 0.0434(9) Uani d . 1 . . C
H9_21 0.0022 0.1375 -0.1341 0.065 Uiso calc R 1 . . H
H10_21 0.0685 0.1133 -0.1590 0.065 Uiso calc R 1 . . H
H11_21 -0.0433 0.1732 -0.1607 0.065 Uiso calc R 1 . . H
C3_22 0.2200(2) 0.2868(3) -0.21226(5) 0.0226(6) Uani d . 1 . . C
N_22 0.2919(2) 0.3552(2) -0.21507(5) 0.0246(5) Uani d . 1 . . N
CA_22 0.2848(2) 0.3903(2) -0.24106(5) 0.0184(5) Uani d . 1 . . C
H1_22 0.3516 0.3706 -0.2500 0.022 Uiso calc R 1 . . H
CB_22 0.1899(2) 0.3273(2) -0.25270(5) 0.0209(6) Uani d . 1 . . C
H2_22 0.1305 0.3771 -0.2567 0.025 Uiso calc R 1 . . H
OG1_22 0.15892(17) 0.25733(19) -0.23197(4) 0.0235(4) Uani d . 1 . . O
CG2_22 0.2156(3) 0.2605(3) -0.27529(5) 0.0262(6) Uani d . 1 . . C
H3_22 0.1511 0.2248 -0.2811 0.039 Uiso calc R 1 . . H
H4_22 0.2689 0.2072 -0.2708 0.039 Uiso calc R 1 . . H
H5_22 0.2434 0.3059 -0.2886 0.039 Uiso calc R 1 . . H
C_22 0.2660(2) 0.5101(3) -0.24386(5) 0.0224(6) Uani d . 1 . . C
O_22 0.2623(2) 0.5508(2) -0.26429(4) 0.0366(6) Uani d . 1 . . O
N_23 0.2512(2) 0.5611(2) -0.22214(5) 0.0277(6) Uani d . 1 . . N
H1_23 0.2549 0.5248 -0.2081 0.033 Uiso calc R 1 . . H
CA_23 0.2295(2) 0.6732(3) -0.22093(5) 0.0211(5) Uani d . 1 . . C
H2_23 0.2694 0.7110 -0.2344 0.025 Uiso calc R 1 . . H
CB_23 0.1091(2) 0.6951(3) -0.22366(6) 0.0248(6) Uani d . 1 . . C
H3_23 0.0837 0.6639 -0.2395 0.030 Uiso calc R 1 . . H
H4_23 0.0708 0.6597 -0.2098 0.030 Uiso calc R 1 . . H
CG_23 0.0831(2) 0.8120(3) -0.22338(6) 0.0261(6) Uani d . 1 . . C
CD1_23 0.0287(3) 0.8568(3) -0.20365(6) 0.0302(7) Uani d . 1 . . C
H5_23 0.0088 0.8141 -0.1898 0.036 Uiso calc R 1 . . H
CE1_23 0.0030(3) 0.9639(3) -0.20392(7) 0.0393(9) Uani d . 1 . . C
H6_23 -0.0364 0.9936 -0.1905 0.047 Uiso calc R 1 . . H
CZ_23 0.0339(3) 1.0262(3) -0.22321(8) 0.0370(8) Uani d . 1 . . C
H7_23 0.0172 1.0997 -0.2231 0.044 Uiso calc R 1 . . H
CE2_23 0.0897(3) 0.9837(3) -0.24310(8) 0.0420(9) Uani d . 1 . . C
H8_23 0.1104 1.0275 -0.2567 0.050 Uiso calc R 1 . . H
CD2_23 0.1152(3) 0.8766(3) -0.24302(7) 0.0333(7) Uani d . 1 . . C
H9_23 0.1547 0.8473 -0.2565 0.040 Uiso calc R 1 . . H
C_23 0.2689(2) 0.7105(2) -0.19511(5) 0.0207(5) Uani d . 1 . . C
O_23 0.2188(2) 0.6862(2) -0.17656(4) 0.0338(5) Uani d . 1 . . O
N_24 0.36046(19) 0.7647(2) -0.19413(4) 0.0198(4) Uani d . 1 . . N
CA_24 0.4296(2) 0.7944(2) -0.21538(5) 0.0185(5) Uani d . 1 . . C
H1_24 0.3878 0.8312 -0.2287 0.022 Uiso calc R 1 . . H
CB_24 0.5078(2) 0.8724(2) -0.20263(6) 0.0226(6) Uani d . 1 . . C
H2_24 0.5766 0.8745 -0.2116 0.027 Uiso calc R 1 . . H
H3_24 0.4779 0.9450 -0.2019 0.027 Uiso calc R 1 . . H
CG_24 0.5207(2) 0.8253(3) -0.17635(5) 0.0233(6) Uani d . 1 . . C
H4_24 0.5713 0.7652 -0.1764 0.028 Uiso calc R 1 . . H
H5_24 0.5458 0.8796 -0.1644 0.028 Uiso calc R 1 . . H
CD_24 0.4090(2) 0.7881(2) -0.16985(5) 0.0204(5) Uani d . 1 . . C
H6_24 0.4113 0.7238 -0.1592 0.025 Uiso calc R 1 . . H
H7_24 0.3692 0.8443 -0.1610 0.025 Uiso calc R 1 . . H
C3_25 0.4847(2) 0.6971(2) -0.22575(5) 0.0184(5) Uani d . 1 . . C
N_25 0.5111(2) 0.61612(19) -0.21243(4) 0.0192(5) Uani d . 1 . . N
CA_25 0.5615(2) 0.5411(2) -0.22698(5) 0.0203(5) Uani d . 1 . . C
CB_25 0.5773(2) 0.5669(2) -0.25135(5) 0.0175(5) Uani d . 1 . . C
H1_25 0.6143 0.5249 -0.2632 0.021 Uiso calc R 1 . . H
SG_25 0.51953(6) 0.68767(6) -0.257144(11) 0.01896(13) Uani d . 1 . . S
C_25 0.5937(2) 0.4365(2) -0.21589(5) 0.0204(5) Uani d . 1 . . C
O_25 0.63395(19) 0.36627(18) -0.22882(4) 0.0245(4) Uani d . 1 . . O
N_26 0.5708(2) 0.42640(18) -0.19163(4) 0.0193(5) Uani d . 1 . . N
H1_26 0.5477 0.4819 -0.1833 0.023 Uiso calc R 1 . . H
CA_26 0.5834(2) 0.3254(2) -0.17867(5) 0.0185(5) Uani d . 1 . . C
H2_26 0.5537 0.2661 -0.1889 0.022 Uiso calc R 1 . . H
CB_26 0.7042(2) 0.3062(3) -0.17320(6) 0.0249(6) Uani d . 1 . . C
H3_26 0.7448 0.3133 -0.1889 0.030 Uiso calc R 1 . . H
H4_26 0.7300 0.3612 -0.1615 0.030 Uiso calc R 1 . . H
CG_26 0.7247(2) 0.1978(3) -0.16210(5) 0.0214(6) Uani d . 1 . . C
CD1_26 0.7339(2) 0.1088(3) -0.17757(6) 0.0267(6) Uani d . 1 . . C
H5_26 0.7287 0.1167 -0.1952 0.032 Uiso calc R 1 . . H
CE1_26 0.7508(3) 0.0085(3) -0.16719(8) 0.0364(8) Uani d . 1 . . C
H6_26 0.7584 -0.0516 -0.1777 0.044 Uiso calc R 1 . . H
CZ_26 0.7565(3) -0.0031(4) -0.14139(8) 0.0393(9) Uani d . 1 . . C
H7_26 0.7675 -0.0713 -0.1343 0.047 Uiso calc R 1 . . H
CE2_26 0.7461(3) 0.0844(3) -0.12604(6) 0.0334(7) Uani d . 1 . . C
H8_26 0.7499 0.0761 -0.1084 0.040 Uiso calc R 1 . . H
CD2_26 0.7300(2) 0.1838(3) -0.13624(5) 0.0263(6) Uani d . 1 . . C
H9_26 0.7225 0.2434 -0.1255 0.032 Uiso calc R 1 . . H
C_26 0.5254(2) 0.3340(2) -0.15400(5) 0.0192(5) Uani d . 1 . . C
O_26 0.5304(2) 0.41646(18) -0.14181(4) 0.0273(5) Uani d . 1 . . O
N_27 0.47048(19) 0.24794(19) -0.14544(4) 0.0177(4) Uani d . 1 . . N
CA_27 0.4539(2) 0.1465(2) -0.15803(5) 0.0161(5) Uani d . 1 . . C
H1_27 0.5179 0.1278 -0.1682 0.019 Uiso calc R 1 . . H
CB_27 0.4428(3) 0.0692(2) -0.13593(6) 0.0246(6) Uani d . 1 . . C
H2_27 0.4009 0.0060 -0.1407 0.030 Uiso calc R 1 . . H
H3_27 0.5132 0.0461 -0.1298 0.030 Uiso calc R 1 . . H
CG_27 0.3844(3) 0.1357(3) -0.11614(5) 0.0241(6) Uani d . 1 . . C
H4_27 0.3969 0.1072 -0.0992 0.029 Uiso calc R 1 . . H
H5_27 0.3071 0.1372 -0.1194 0.029 Uiso calc R 1 . . H
CD_27 0.4335(3) 0.2468(3) -0.11907(5) 0.0243(6) Uani d . 1 . . C
H6_27 0.3800 0.3029 -0.1161 0.029 Uiso calc R 1 . . H
H7_27 0.4935 0.2569 -0.1074 0.029 Uiso calc R 1 . . H
C_27 0.3533(2) 0.1448(3) -0.17474(5) 0.0233(6) Uani d . 1 . . C
O_27 0.3397(2) 0.0706(3) -0.18887(5) 0.0444(7) Uani d . 1 . . O
O1_31 0.8734(5) 0.4650(4) -0.13343(11) 0.115(3) Uani d . 1 . . O
C1_31 0.8190(5) 0.5436(6) -0.14094(13) 0.0780(19) Uani d . 1 . . C
C2_31 0.8236(8) 0.6133(6) -0.16272(11) 0.092(2) Uani d . 1 . . C
H1_31 0.7660 0.6654 -0.1618 0.138 Uiso calc R 1 . . H
H2_31 0.8158 0.5710 -0.1780 0.138 Uiso calc R 1 . . H
H3_31 0.8920 0.6503 -0.1630 0.138 Uiso calc R 1 . . H
N1_31 0.7347(4) 0.5627(5) -0.12776(12) 0.087(2) Uani d . 1 . . N
C3_31 0.7181(4) 0.4969(4) -0.10277(11) 0.0585(13) Uani d . 1 . . C
H4_31 0.6522 0.5195 -0.0947 0.088 Uiso calc R 1 . . H
H5_31 0.7780 0.5095 -0.0915 0.088 Uiso calc R 1 . . H
H6_31 0.7138 0.4212 -0.1067 0.088 Uiso calc R 1 . . H
C4_31 0.6558(4) 0.6504(5) -0.12969(12) 0.0631(14) Uani d . 1 . . C
H7_31 0.6017 0.6418 -0.1167 0.095 Uiso calc R 1 . . H
H8_31 0.6220 0.6484 -0.1462 0.095 Uiso calc R 1 . . H
H9_31 0.6918 0.7186 -0.1275 0.095 Uiso calc R 1 . . H

loop_
_atom_site_aniso_label
_atom_site_aniso_U_11
_atom_site_aniso_U_22
_atom_site_aniso_U_33
_atom_site_aniso_U_12
_atom_site_aniso_U_13
_atom_site_aniso_U_23
N_11 0.0177(11) 0.0296(14) 0.0238(12) 0.0017(10) 0.0001(9) -0.0130(10)
CA_11 0.0143(12) 0.0266(15) 0.0200(12) 0.0036(10) 0.0020(10) -0.0054(11)
CB_11 0.0235(13) 0.0204(14) 0.0200(12) -0.0033(11) 0.0049(10) 0.0000(10)
CG2_11 0.0338(16) 0.0401(18) 0.0198(13) -0.0094(14) 0.0040(12) 0.0026(12)
CG1_11 0.0227(14) 0.0197(14) 0.0399(17) 0.0076(11) 0.0020(13) 0.0003(12)
CD_11 0.042(2) 0.0285(18) 0.0467(19) 0.0184(15) -0.0022(16) 0.0036(15)
C3_12 0.0175(13) 0.0206(13) 0.0207(12) 0.0084(10) 0.0010(10) -0.0056(10)
N_12 0.0212(11) 0.0206(12) 0.0264(11) 0.0085(10) 0.0048(10) -0.0048(9)
CA_12 0.0203(13) 0.0208(13) 0.0212(13) 0.0007(10) -0.0001(11) -0.0013(11)
CB_12 0.0176(13) 0.0189(12) 0.0245(13) 0.0024(10) 0.0033(10) -0.0009(10)
OG1_12 0.0287(11) 0.0298(11) 0.0150(9) -0.0052(9) 0.0046(8) -0.0055(8)
CG2_12 0.0307(16) 0.0260(15) 0.0217(13) 0.0018(12) -0.0073(12) 0.0012(11)
C_12 0.0209(13) 0.0193(13) 0.0257(13) -0.0024(10) 0.0042(11) 0.0036(11)
O_12 0.0291(12) 0.0439(14) 0.0247(11) -0.0049(11) 0.0012(9) -0.0009(10)
N_13 0.0222(12) 0.0230(12) 0.0232(12) 0.0030(10) 0.0036(10) -0.0008(10)
CA_13 0.0182(13) 0.0281(15) 0.0198(12) -0.0030(11) 0.0043(10) -0.0004(11)
CB_13 0.0171(13) 0.0195(13) 0.0310(14) 0.0006(11) 0.0004(11) 0.0001(11)
CG_13 0.0212(13) 0.0176(13) 0.0340(14) -0.0044(11) -0.0035(12) -0.0096(11)
CD1_13 0.0299(17) 0.0288(16) 0.0367(17) -0.0014(13) 0.0009(14) -0.0069(14)
CE1_13 0.0278(16) 0.0309(17) 0.048(2) -0.0015(13) 0.0078(15) -0.0085(15)
CZ_13 0.0223(15) 0.0355(18) 0.0462(19) 0.0026(13) -0.0048(13) -0.0218(15)
CE2_13 0.0379(18) 0.0326(17) 0.0341(16) 0.0020(15) -0.0132(14) -0.0129(14)
CD2_13 0.0289(15) 0.0184(13) 0.0270(13) -0.0036(11) -0.0047(12) -0.0112(11)
C_13 0.0211(13) 0.0251(14) 0.0243(13) 0.0028(11) 0.0003(11) -0.0013(11)
O_13 0.0407(14) 0.0333(13) 0.0253(11) -0.0151(11) 0.0089(10) 0.0021(9)
N_14 0.0206(11) 0.0198(12) 0.0210(11) -0.0010(9) -0.0026(9) 0.0051(9)
CA_14 0.0137(12) 0.0243(14) 0.0289(13) -0.0017(11) 0.0025(11) 0.0060(11)
CB_14 0.0154(12) 0.0272(15) 0.0361(15) -0.0054(11) -0.0100(11) 0.0058(13)
CG_14 0.0308(16) 0.0302(16) 0.0325(15) -0.0076(14) -0.0065(13) 0.0007(13)
CD_14 0.0277(16) 0.0330(17) 0.0279(15) -0.0052(13) -0.0008(12) -0.0009(12)
C3_15 0.0173(12) 0.0184(13) 0.0223(12) -0.0045(10) -0.0037(10) 0.0042(10)
N_15 0.0177(11) 0.0216(12) 0.0238(11) -0.0060(10) 0.0030(9) -0.0021(10)
CA_15 0.0099(11) 0.0276(15) 0.0292(14) -0.0050(11) 0.0067(10) -0.0023(12)
CB_15 0.0140(12) 0.0212(13) 0.0279(13) -0.0022(10) -0.0017(10) 0.0018(11)
SG_15 0.0137(3) 0.0237(3) 0.0209(3) -0.0003(3) 0.0013(2) 0.0006(3)
C_15 0.0128(12) 0.0194(13) 0.0282(13) -0.0035(10) 0.0074(10) -0.0053(10)
O_15 0.0196(10) 0.0353(12) 0.0314(11) -0.0001(9) -0.0012(9) -0.0008(10)
N_16 0.0163(11) 0.0333(14) 0.0242(11) -0.0020(10) 0.0019(9) -0.0044(11)
CA_16 0.0160(12) 0.0261(14) 0.0247(12) -0.0048(11) -0.0003(10) -0.0046(11)
C_16 0.0239(14) 0.0281(15) 0.0241(13) 0.0011(12) 0.0020(11) -0.0096(12)
O_16 0.0204(11) 0.0547(16) 0.0282(11) -0.0095(11) -0.0045(9) -0.0031(11)
CB_16 0.0293(16) 0.0237(14) 0.0331(15) -0.0106(12) 0.0067(13) -0.0083(12)
CG_16 0.0231(14) 0.0142(12) 0.0287(14) -0.0012(10) -0.0018(11) -0.0037(11)
CD1_16 0.0335(17) 0.0258(15) 0.0264(14) 0.0047(13) -0.0085(13) -0.0008(12)
CE1_16 0.052(2) 0.0284(17) 0.0274(16) 0.0002(16) 0.0121(15) -0.0044(13)
CZ_16 0.0203(16) 0.0208(16) 0.089(3) 0.0007(12) 0.0039(18) -0.0088(18)
CE2_16 0.0294(17) 0.0210(16) 0.073(3) 0.0056(13) -0.0244(18) 0.0013(17)
CD2_16 0.0382(18) 0.0239(15) 0.0323(16) -0.0016(13) -0.0111(14) -0.0016(13)
N_17 0.0166(10) 0.0229(12) 0.0183(10) 0.0002(9) -0.0030(8) -0.0049(9)
CA_17 0.0136(11) 0.0189(12) 0.0205(12) 0.0013(10) 0.0011(9) -0.0059(10)
CB_17 0.0244(14) 0.0218(14) 0.0245(13) 0.0039(11) 0.0027(11) -0.0053(11)
CG_17 0.0251(15) 0.0259(15) 0.0262(14) -0.0002(12) 0.0036(12) 0.0036(12)
CD_17 0.0244(15) 0.0346(17) 0.0220(13) 0.0056(13) -0.0057(11) 0.0003(12)
C_17 0.0201(13) 0.0215(13) 0.0167(11) -0.0044(10) -0.0013(10) -0.0066(10)
O_17 0.0307(13) 0.0363(14) 0.0617(17) 0.0171(11) -0.0212(12) -0.0216(13)
N_21 0.0211(12) 0.0289(13) 0.0148(10) 0.0005(10) -0.0040(9) 0.0030(9)
CA_21 0.0229(14) 0.058(2) 0.0181(13) -0.0009(15) -0.0031(11) 0.0130(14)
CB_21 0.0264(16) 0.056(2) 0.0304(15) -0.0005(16) 0.0026(13) 0.0153(16)
CG2_21 0.0358(19) 0.067(3) 0.0386(19) 0.0175(19) -0.0063(16) 0.0095(19)
CG1_21 0.0336(18) 0.044(2) 0.0298(15) 0.0049(15) 0.0011(13) -0.0013(15)
CD_21 0.044(2) 0.044(2) 0.0431(19) -0.0036(17) -0.0167(17) -0.0001(17)
C3_22 0.0193(13) 0.0325(16) 0.0159(12) 0.0088(11) -0.0056(10) 0.0046(11)
N_22 0.0188(12) 0.0339(14) 0.0211(11) 0.0030(10) -0.0045(9) 0.0040(10)
CA_22 0.0114(11) 0.0254(14) 0.0184(12) 0.0032(10) 0.0019(9) -0.0002(11)
CB_22 0.0219(13) 0.0240(14) 0.0168(11) 0.0024(11) 0.0019(10) 0.0061(11)
OG1_22 0.0276(10) 0.0279(11) 0.0150(8) -0.0016(9) -0.0032(8) 0.0010(8)
CG2_22 0.0260(14) 0.0327(16) 0.0199(12) 0.0020(13) -0.0041(11) 0.0000(12)
C_22 0.0194(13) 0.0294(15) 0.0185(13) -0.0013(11) -0.0004(11) 0.0023(11)
O_22 0.0552(17) 0.0347(13) 0.0199(10) -0.0023(12) 0.0024(10) 0.0007(9)
N_23 0.0335(15) 0.0286(14) 0.0211(11) 0.0008(12) -0.0030(10) 0.0044(10)
CA_23 0.0239(14) 0.0267(15) 0.0126(11) -0.0032(11) 0.0003(10) -0.0023(10)
CB_23 0.0211(14) 0.0220(14) 0.0314(14) -0.0049(11) -0.0058(11) -0.0012(12)
CG_23 0.0194(13) 0.0291(16) 0.0298(14) -0.0011(12) -0.0094(11) -0.0001(13)
CD1_23 0.0272(15) 0.0355(17) 0.0280(14) -0.0016(13) -0.0063(12) -0.0002(13)
CE1_23 0.036(2) 0.044(2) 0.0381(18) 0.0077(16) -0.0122(15) -0.0171(16)
CZ_23 0.0280(17) 0.0234(16) 0.060(2) 0.0018(13) -0.0161(16) -0.0077(15)
CE2_23 0.037(2) 0.044(2) 0.045(2) -0.0067(16) -0.0066(17) 0.0135(18)
CD2_23 0.0245(15) 0.0420(19) 0.0336(16) -0.0006(14) 0.0030(13) 0.0014(15)
C_23 0.0209(13) 0.0191(13) 0.0221(12) 0.0033(10) -0.0004(11) -0.0027(10)
O_23 0.0314(12) 0.0477(15) 0.0223(10) -0.0067(11) 0.0042(9) -0.0003(10)
N_24 0.0206(11) 0.0215(12) 0.0173(10) 0.0006(10) -0.0008(9) -0.0013(9)
CA_24 0.0255(14) 0.0181(13) 0.0120(10) 0.0002(10) -0.0015(10) 0.0014(9)
CB_24 0.0222(14) 0.0190(13) 0.0265(13) -0.0036(11) 0.0002(11) -0.0039(11)
CG_24 0.0193(12) 0.0286(15) 0.0219(12) -0.0033(12) -0.0004(11) -0.0078(11)
CD_24 0.0241(14) 0.0222(14) 0.0150(11) -0.0002(11) 0.0008(10) -0.0009(10)
C3_25 0.0227(12) 0.0214(13) 0.0111(10) -0.0053(11) 0.0076(10) -0.0047(10)
N_25 0.0219(11) 0.0183(11) 0.0174(10) -0.0075(9) 0.0030(9) -0.0002(8)
CA_25 0.0216(13) 0.0182(13) 0.0211(13) -0.0027(11) 0.0012(10) 0.0012(10)
CB_25 0.0223(13) 0.0114(12) 0.0187(12) 0.0022(9) -0.0011(10) -0.0019(9)
SG_25 0.0247(3) 0.0192(3) 0.0129(3) -0.0007(3) 0.0021(2) -0.0006(2)
C_25 0.0212(13) 0.0210(14) 0.0189(12) -0.0058(10) -0.0001(10) -0.0018(10)
O_25 0.0288(11) 0.0220(10) 0.0226(10) 0.0028(9) 0.0035(8) -0.0010(8)
N_26 0.0243(12) 0.0105(10) 0.0231(11) -0.0005(9) 0.0015(9) -0.0037(9)
CA_26 0.0215(13) 0.0177(13) 0.0164(11) 0.0022(10) 0.0008(10) 0.0006(10)
CB_26 0.0175(13) 0.0309(16) 0.0263(13) 0.0002(12) -0.0007(11) -0.0012(12)
CG_26 0.0113(11) 0.0342(16) 0.0186(12) -0.0011(11) 0.0027(9) -0.0068(11)
CD1_26 0.0153(13) 0.0357(17) 0.0290(15) 0.0009(12) -0.0029(11) -0.0093(13)
CE1_26 0.0257(16) 0.0341(19) 0.049(2) -0.0005(14) 0.0015(15) -0.0077(16)
CZ_26 0.0189(15) 0.044(2) 0.055(2) -0.0002(14) -0.0051(15) 0.0137(18)
CE2_26 0.0201(15) 0.053(2) 0.0274(15) 0.0027(14) 0.0006(12) 0.0027(15)
CD2_26 0.0162(12) 0.0437(18) 0.0192(12) 0.0091(13) -0.0040(10) -0.0023(13)
C_26 0.0193(12) 0.0216(13) 0.0166(11) -0.0027(10) -0.0011(10) 0.0034(10)
O_26 0.0400(13) 0.0224(11) 0.0194(9) -0.0028(9) 0.0021(9) -0.0059(8)
N_27 0.0218(11) 0.0146(10) 0.0168(9) 0.0019(9) -0.0009(8) -0.0014(8)
CA_27 0.0131(12) 0.0160(12) 0.0192(11) 0.0045(9) 0.0011(9) -0.0053(10)
CB_27 0.0244(14) 0.0183(13) 0.0311(15) 0.0021(11) 0.0012(12) 0.0044(12)
CG_27 0.0278(15) 0.0269(15) 0.0177(12) 0.0006(12) 0.0029(11) 0.0034(11)
CD_27 0.0329(15) 0.0223(14) 0.0179(12) -0.0053(12) 0.0093(11) -0.0043(11)
C_27 0.0158(13) 0.0380(17) 0.0161(11) -0.0076(12) 0.0017(10) -0.0026(11)
O_27 0.0244(12) 0.0611(19) 0.0477(15) 0.0042(12) -0.0062(11) -0.0339(14)
O1_31 0.139(5) 0.066(3) 0.141(4) 0.056(3) -0.104(4) -0.053(3)
C1_31 0.065(4) 0.091(5) 0.078(4) -0.016(3) -0.015(3) -0.027(4)
C2_31 0.140(7) 0.077(4) 0.058(3) -0.020(4) -0.035(4) -0.006(3)
N1_31 0.035(2) 0.112(5) 0.116(4) -0.026(3) -0.003(2) -0.076(4)
C3_31 0.047(3) 0.041(2) 0.087(4) 0.000(2) -0.033(3) 0.006(2)
C4_31 0.047(3) 0.058(3) 0.084(4) 0.007(2) -0.017(3) 0.020(3)

loop_
_atom_type_symbol
_atom_type_description
_atom_type_scat_dispersion_real
_atom_type_scat_dispersion_imag
_atom_type_scat_source
C C 0.0033 0.0016 'International Tables Vol C Tables 4.2.6.8 and 6.1.1.4'
H H 0.0000 0.0000 'International Tables Vol C Tables 4.2.6.8 and 6.1.1.4'
N N 0.0061 0.0033 'International Tables Vol C Tables 4.2.6.8 and 6.1.1.4'
O O 0.0106 0.0060 'International Tables Vol C Tables 4.2.6.8 and 6.1.1.4'
S S 0.1246 0.1234 'International Tables Vol C Tables 4.2.6.8 and 6.1.1.4'

loop_
_geom_angle_atom_site_label_1
_geom_angle_atom_site_label_2
_geom_angle_atom_site_label_3
_geom_angle
Ca_11 N_11 C_17 119.8(2)
Ca_11 N_11 H1_11 120.2
C_17 N_11 H1_11 120.0
N_11 Ca_11 Cb_11 113.4(2)
N_11 Ca_11 C3_12 109.6(2)
N_11 Ca_11 H2_11 108.1
Cb_11 Ca_11 C3_12 109.4(2)
Cb_11 Ca_11 H2_11 108.1
C3_12 Ca_11 H2_11 108.2
Ca_11 Cb_11 Cg2_11 109.3(2)
Ca_11 Cb_11 Cg1_11 112.4(2)
Ca_11 Cb_11 H3_11 107.6
Cg2_11 Cb_11 Cg1_11 112.3(3)
Cg2_11 Cb_11 H3_11 107.6
Cg1_11 Cb_11 H3_11 107.5
Cb_11 Cg2_11 H4_11 109.3
Cb_11 Cg2_11 H5_11 109.6
Cb_11 Cg2_11 H6_11 109.5
H4_11 Cg2_11 H5_11 109.6
H4_11 Cg2_11 H6_11 109.5
H5_11 Cg2_11 H6_11 109.3
Cb_11 Cg1_11 Cd_11 114.2(3)
Cb_11 Cg1_11 H7_11 108.7
Cb_11 Cg1_11 H8_11 108.7
Cd_11 Cg1_11 H7_11 108.7
Cd_11 Cg1_11 H8_11 108.7
H7_11 Cg1_11 H8_11 107.7
Cg1_11 Cd_11 H9_11 109.6
Cg1_11 Cd_11 H10_11 109.5
Cg1_11 Cd_11 H11_11 109.4
H9_11 Cd_11 H10_11 109.4
H9_11 Cd_11 H11_11 109.6
H10_11 Cd_11 H11_11 109.4
Ca_11 C3_12 N_12 126.6(2)
Ca_11 C3_12 Og1_12 112.8(2)
N_12 C3_12 Og1_12 120.4(3)
C3_12 N_12 Ca_12 105.7(2)
N_12 Ca_12 Cb_12 105.8(2)
N_12 Ca_12 C_12 112.8(2)
N_12 Ca_12 H1_12 109.3
Cb_12 Ca_12 C_12 110.3(2)
Cb_12 Ca_12 H1_12 109.2
C_12 Ca_12 H1_12 109.2
Ca_12 Cb_12 Og1_12 102.4(2)
Ca_12 Cb_12 Cg2_12 116.2(2)
Ca_12 Cb_12 H2_12 109.8
Og1_12 Cb_12 Cg2_12 108.7(2)
Og1_12 Cb_12 H2_12 109.8
Cg2_12 Cb_12 H2_12 109.7
C3_12 Og1_12 Cb_12 105.6(2)
Cb_12 Cg2_12 H3_12 109.5
Cb_12 Cg2_12 H4_12 109.3
Cb_12 Cg2_12 H5_12 109.6
H3_12 Cg2_12 H4_12 109.5
H3_12 Cg2_12 H5_12 109.4
H4_12 Cg2_12 H5_12 109.5
Ca_12 C_12 O_12 121.2(3)
Ca_12 C_12 N_13 115.2(2)
O_12 C_12 N_13 123.6(3)
C_12 N_13 Ca_13 122.2(2)
C_12 N_13 H1_13 118.8
Ca_13 N_13 H1_13 118.9
N_13 Ca_13 Cb_13 110.4(2)
N_13 Ca_13 C_13 106.2(2)
N_13 Ca_13 H2_13 110.2
Cb_13 Ca_13 C_13 109.6(3)
Cb_13 Ca_13 H2_13 110.1
C_13 Ca_13 H2_13 110.3
Ca_13 Cb_13 Cg_13 110.8(2)
Ca_13 Cb_13 H3_13 109.4
Ca_13 Cb_13 H4_13 109.4
Cg_13 Cb_13 H3_13 109.5
Cg_13 Cb_13 H4_13 109.4
H3_13 Cb_13 H4_13 108.2
Cb_13 Cg_13 Cd1_13 121.2(3)
Cb_13 Cg_13 Cd2_13 119.4(3)
Cd1_13 Cg_13 Cd2_13 119.3(3)
Cg_13 Cd1_13 Ce1_13 120.3(3)
Cg_13 Cd1_13 H5_13 119.8
Ce1_13 Cd1_13 H5_13 119.9
Cd1_13 Ce1_13 Cz_13 120.4(4)
Cd1_13 Ce1_13 H6_13 119.9
Cz_13 Ce1_13 H6_13 119.7
Ce1_13 Cz_13 Ce2_13 120.2(4)
Ce1_13 Cz_13 H7_13 120.0
Ce2_13 Cz_13 H7_13 119.8
Cz_13 Ce2_13 Cd2_13 119.2(3)
Cz_13 Ce2_13 H8_13 120.4
Cd2_13 Ce2_13 H8_13 120.3
Cg_13 Cd2_13 Ce2_13 120.5(3)
Cg_13 Cd2_13 H9_13 119.8
Ce2_13 Cd2_13 H9_13 119.7
Ca_13 C_13 O_13 119.0(3)
Ca_13 C_13 N_14 118.6(3)
O_13 C_13 N_14 122.5(3)
C_13 N_14 Ca_14 126.3(3)
C_13 N_14 Cd_14 119.6(3)
Ca_14 N_14 Cd_14 113.2(3)
N_14 Ca_14 Cb_14 101.8(2)
N_14 Ca_14 C3_15 109.3(2)
N_14 Ca_14 H1_14 110.8
Cb_14 Ca_14 C3_15 112.6(2)
Cb_14 Ca_14 H1_14 110.9
C3_15 Ca_14 H1_14 111.0
Ca_14 Cb_14 Cg_14 104.1(3)
Ca_14 Cb_14 H2_14 111.0
Ca_14 Cb_14 H3_14 111.0
Cg_14 Cb_14 H2_14 110.8
Cg_14 Cb_14 H3_14 111.0
H2_14 Cb_14 H3_14 109.0
Cb_14 Cg_14 Cd_14 103.0(3)
Cb_14 Cg_14 H4_14 111.2
Cb_14 Cg_14 H5_14 111.1
Cd_14 Cg_14 H4_14 111.1
Cd_14 Cg_14 H5_14 111.2
H4_14 Cg_14 H5_14 109.0
N_14 Cd_14 Cg_14 103.5(3)
N_14 Cd_14 H6_14 111.1
N_14 Cd_14 H7_14 111.2
Cg_14 Cd_14 H6_14 111.1
Cg_14 Cd_14 H7_14 111.1
H6_14 Cd_14 H7_14 108.9
Ca_14 C3_15 N_15 123.9(2)
Ca_14 C3_15 Sg_15 121.9(2)
N_15 C3_15 Sg_15 114.2(2)
C3_15 N_15 Ca_15 110.9(2)
N_15 Ca_15 Cb_15 116.6(3)
N_15 Ca_15 C_15 119.9(2)
Cb_15 Ca_15 C_15 123.4(3)
Ca_15 Cb_15 Sg_15 108.6(2)
Ca_15 Cb_15 H1_15 125.6
Sg_15 Cb_15 H1_15 125.7
C3_15 Sg_15 Cb_15 89.68(13)
Ca_15 C_15 O_15 122.6(2)
Ca_15 C_15 N_16 113.1(2)
O_15 C_15 N_16 124.3(3)
C_15 N_16 Ca_16 122.4(2)
C_15 N_16 H1_16 118.8
Ca_16 N_16 H1_16 118.9
N_16 Ca_16 C_16 105.8(2)
N_16 Ca_16 Cb_16 111.5(2)
N_16 Ca_16 H2_16 109.8
C_16 Ca_16 Cb_16 109.8(2)
C_16 Ca_16 H2_16 109.9
Cb_16 Ca_16 H2_16 109.9
Ca_16 C_16 O_16 119.3(2)
Ca_16 C_16 N_17 119.7(3)
O_16 C_16 N_17 120.9(3)
Ca_16 Cb_16 Cg_16 112.3(3)
Ca_16 Cb_16 H3_16 109.2
Ca_16 Cb_16 H4_16 109.2
Cg_16 Cb_16 H3_16 109.1
Cg_16 Cb_16 H4_16 109.1
H3_16 Cb_16 H4_16 107.8
Cb_16 Cg_16 Cd1_16 120.9(3)
Cb_16 Cg_16 Cd2_16 119.6(3)
Cd1_16 Cg_16 Cd2_16 119.5(3)
Cg_16 Cd1_16 Ce1_16 120.4(3)
Cg_16 Cd1_16 H5_16 119.7
Ce1_16 Cd1_16 H5_16 119.9
Cd1_16 Ce1_16 Cz_16 119.1(4)
Cd1_16 Ce1_16 H6_16 120.5
Cz_16 Ce1_16 H6_16 120.5
Ce1_16 Cz_16 Ce2_16 120.0(4)
Ce1_16 Cz_16 H7_16 120.0
Ce2_16 Cz_16 H7_16 119.9
Cz_16 Ce2_16 Cd2_16 120.6(4)
Cz_16 Ce2_16 H8_16 119.8
Cd2_16 Ce2_16 H8_16 119.6
Cg_16 Cd2_16 Ce2_16 120.4(3)
Cg_16 Cd2_16 H9_16 119.8
Ce2_16 Cd2_16 H9_16 119.8
C_16 N_17 Ca_17 128.0(2)
C_16 N_17 Cd_17 119.6(2)
Ca_17 N_17 Cd_17 111.4(2)
N_17 Ca_17 Cb_17 102.4(2)
N_17 Ca_17 C_17 113.6(2)
N_17 Ca_17 H1_17 110.1
Cb_17 Ca_17 C_17 110.1(2)
Cb_17 Ca_17 H1_17 110.1
C_17 Ca_17 H1_17 110.2
Ca_17 Cb_17 Cg_17 103.7(2)
Ca_17 Cb_17 H2_17 111.0
Ca_17 Cb_17 H3_17 111.1
Cg_17 Cb_17 H2_17 111.0
Cg_17 Cb_17 H3_17 111.0
H2_17 Cb_17 H3_17 109.0
Cb_17 Cg_17 Cd_17 102.7(3)
Cb_17 Cg_17 H4_17 111.2
Cb_17 Cg_17 H5_17 111.3
Cd_17 Cg_17 H4_17 111.2
Cd_17 Cg_17 H5_17 111.2
H4_17 Cg_17 H5_17 109.3
N_17 Cd_17 Cg_17 104.6(3)
N_17 Cd_17 H6_17 110.9
N_17 Cd_17 H7_17 110.9
Cg_17 Cd_17 H6_17 110.8
Cg_17 Cd_17 H7_17 110.8
H6_17 Cd_17 H7_17 108.7
N_11 C_17 Ca_17 117.9(2)
N_11 C_17 O_17 122.5(3)
Ca_17 C_17 O_17 119.6(3)
Ca_21 N_21 C_27 122.1(3)
Ca_21 N_21 H1_21 119.0
C_27 N_21 H1_21 118.9
N_21 Ca_21 Cb_21 108.2(3)
N_21 Ca_21 C3_22 109.5(3)
N_21 Ca_21 H2_21 111.0
Cb_21 Ca_21 C3_22 106.2(3)
Cb_21 Ca_21 H2_21 110.9
C3_22 Ca_21 H2_21 110.9
Ca_21 Cb_21 Cg2_21 111.1(3)
Ca_21 Cb_21 Cg1_21 108.6(3)
Ca_21 Cb_21 H3_21 108.4
Cg2_21 Cb_21 Cg1_21 112.1(3)
Cg2_21 Cb_21 H3_21 108.3
Cg1_21 Cb_21 H3_21 108.2
Cb_21 Cg2_21 H4_21 109.4
Cb_21 Cg2_21 H5_21 109.6
Cb_21 Cg2_21 H6_21 109.5
H4_21 Cg2_21 H5_21 109.4
H4_21 Cg2_21 H6_21 109.4
H5_21 Cg2_21 H6_21 109.5
Cb_21 Cg1_21 Cd_21 113.4(3)
Cb_21 Cg1_21 H7_21 108.9
Cb_21 Cg1_21 H8_21 108.9
Cd_21 Cg1_21 H7_21 108.9
Cd_21 Cg1_21 H8_21 108.9
H7_21 Cg1_21 H8_21 107.7
Cg1_21 Cd_21 H9_21 109.5
Cg1_21 Cd_21 H10_21 109.4
Cg1_21 Cd_21 H11_21 109.4
H9_21 Cd_21 H10_21 109.6
H9_21 Cd_21 H11_21 109.4
H10_21 Cd_21 H11_21 109.5
Ca_21 C3_22 N_22 124.8(3)
Ca_21 C3_22 Og1_22 115.0(2)
N_22 C3_22 Og1_22 120.2(3)
C3_22 N_22 Ca_22 106.1(2)
N_22 Ca_22 Cb_22 105.8(2)
N_22 Ca_22 C_22 113.6(2)
N_22 Ca_22 H1_22 109.2
Cb_22 Ca_22 C_22 110.0(2)
Cb_22 Ca_22 H1_22 109.1
C_22 Ca_22 H1_22 109.1
Ca_22 Cb_22 Og1_22 101.9(2)
Ca_22 Cb_22 Cg2_22 116.0(2)
Ca_22 Cb_22 H2_22 109.8
Og1_22 Cb_22 Cg2_22 109.1(2)
Og1_22 Cb_22 H2_22 109.8
Cg2_22 Cb_22 H2_22 109.8
C3_22 Og1_22 Cb_22 105.8(2)
Cb_22 Cg2_22 H3_22 109.4
Cb_22 Cg2_22 H4_22 109.5
Cb_22 Cg2_22 H5_22 109.5
H3_22 Cg2_22 H4_22 109.4
H3_22 Cg2_22 H5_22 109.5
H4_22 Cg2_22 H5_22 109.5
Ca_22 C_22 O_22 120.8(3)
Ca_22 C_22 N_23 114.1(3)
O_22 C_22 N_23 125.1(3)
C_22 N_23 Ca_23 122.4(3)
C_22 N_23 H1_23 118.9
Ca_23 N_23 H1_23 118.8
N_23 Ca_23 Cb_23 110.9(3)
N_23 Ca_23 C_23 106.2(2)
N_23 Ca_23 H2_23 109.8
Cb_23 Ca_23 C_23 110.2(2)
Cb_23 Ca_23 H2_23 109.8
C_23 Ca_23 H2_23 109.8
Ca_23 Cb_23 Cg_23 112.7(2)
Ca_23 Cb_23 H3_23 109.1
Ca_23 Cb_23 H4_23 109.0
Cg_23 Cb_23 H3_23 109.1
Cg_23 Cb_23 H4_23 109.1
H3_23 Cb_23 H4_23 107.8
Cb_23 Cg_23 Cd1_23 121.0(3)
Cb_23 Cg_23 Cd2_23 120.1(3)
Cd1_23 Cg_23 Cd2_23 118.9(3)
Cg_23 Cd1_23 Ce1_23 120.4(3)
Cg_23 Cd1_23 H5_23 119.8
Ce1_23 Cd1_23 H5_23 119.8
Cd1_23 Ce1_23 Cz_23 120.3(4)
Cd1_23 Ce1_23 H6_23 119.8
Cz_23 Ce1_23 H6_23 119.9
Ce1_23 Cz_23 Ce2_23 120.5(4)
Ce1_23 Cz_23 H7_23 119.8
Ce2_23 Cz_23 H7_23 119.7
Cz_23 Ce2_23 Cd2_23 119.5(4)
Cz_23 Ce2_23 H8_23 120.3
Cd2_23 Ce2_23 H8_23 120.3
Cg_23 Cd2_23 Ce2_23 120.3(4)
Cg_23 Cd2_23 H9_23 119.9
Ce2_23 Cd2_23 H9_23 119.8
Ca_23 C_23 O_23 119.2(2)
Ca_23 C_23 N_24 117.8(2)
O_23 C_23 N_24 122.9(3)
C_23 N_24 Ca_24 127.2(2)
C_23 N_24 Cd_24 119.7(2)
Ca_24 N_24 Cd_24 112.6(2)
N_24 Ca_24 Cb_24 101.3(2)
N_24 Ca_24 C3_25 110.3(2)
N_24 Ca_24 H1_24 110.8
Cb_24 Ca_24 C3_25 112.6(2)
Cb_24 Ca_24 H1_24 110.8
C3_25 Ca_24 H1_24 110.8
Ca_24 Cb_24 Cg_24 103.0(2)
Ca_24 Cb_24 H2_24 111.1
Ca_24 Cb_24 H3_24 111.2
Cg_24 Cb_24 H2_24 111.2
Cg_24 Cb_24 H3_24 111.2
H2_24 Cb_24 H3_24 109.1
Cb_24 Cg_24 Cd_24 103.3(2)
Cb_24 Cg_24 H4_24 111.2
Cb_24 Cg_24 H5_24 111.0
Cd_24 Cg_24 H4_24 111.1
Cd_24 Cg_24 H5_24 111.2
H4_24 Cg_24 H5_24 109.0
N_24 Cd_24 Cg_24 104.2(2)
N_24 Cd_24 H6_24 110.9
N_24 Cd_24 H7_24 110.9
Cg_24 Cd_24 H6_24 110.8
Cg_24 Cd_24 H7_24 110.9
H6_24 Cd_24 H7_24 109.0
Ca_24 C3_25 N_25 123.8(2)
Ca_24 C3_25 Sg_25 121.64(19)
N_25 C3_25 Sg_25 114.5(2)
C3_25 N_25 Ca_25 110.4(2)
N_25 Ca_25 Cb_25 116.4(2)
N_25 Ca_25 C_25 120.2(2)
Cb_25 Ca_25 C_25 123.4(2)
Ca_25 Cb_25 Sg_25 108.88(19)
Ca_25 Cb_25 H1_25 125.5
Sg_25 Cb_25 H1_25 125.7
C3_25 Sg_25 Cb_25 89.61(13)
Ca_25 C_25 O_25 121.3(2)
Ca_25 C_25 N_26 114.2(2)
O_25 C_25 N_26 124.5(3)
C_25 N_26 Ca_26 121.5(2)
C_25 N_26 H1_26 119.2
Ca_26 N_26 H1_26 119.3
N_26 Ca_26 Cb_26 109.2(2)
N_26 Ca_26 C_26 107.4(2)
N_26 Ca_26 H2_26 110.6
Cb_26 Ca_26 C_26 108.5(2)
Cb_26 Ca_26 H2_26 110.5
C_26 Ca_26 H2_26 110.5
Ca_26 Cb_26 Cg_26 112.2(2)
Ca_26 Cb_26 H3_26 109.2
Ca_26 Cb_26 H4_26 109.2
Cg_26 Cb_26 H3_26 109.1
Cg_26 Cb_26 H4_26 109.2
H3_26 Cb_26 H4_26 107.8
Cb_26 Cg_26 Cd1_26 120.4(3)
Cb_26 Cg_26 Cd2_26 120.8(3)
Cd1_26 Cg_26 Cd2_26 118.8(3)
Cg_26 Cd1_26 Ce1_26 120.2(3)
Cg_26 Cd1_26 H5_26 119.8
Ce1_26 Cd1_26 H5_26 120.0
Cd1_26 Ce1_26 Cz_26 119.9(4)
Cd1_26 Ce1_26 H6_26 120.2
Cz_26 Ce1_26 H6_26 120.0
Ce1_26 Cz_26 Ce2_26 120.1(4)
Ce1_26 Cz_26 H7_26 120.0
Ce2_26 Cz_26 H7_26 119.9
Cz_26 Ce2_26 Cd2_26 120.2(4)
Cz_26 Ce2_26 H8_26 119.8
Cd2_26 Ce2_26 H8_26 120.0
Cg_26 Cd2_26 Ce2_26 120.9(3)
Cg_26 Cd2_26 H9_26 119.6
Ce2_26 Cd2_26 H9_26 119.5
Ca_26 C_26 O_26 119.9(2)
Ca_26 C_26 N_27 118.7(2)
O_26 C_26 N_27 121.3(2)
C_26 N_27 Ca_27 127.8(2)
C_26 N_27 Cd_27 119.0(2)
Ca_27 N_27 Cd_27 112.6(2)
N_27 Ca_27 Cb_27 102.3(2)
N_27 Ca_27 C_27 113.3(2)
N_27 Ca_27 H1_27 110.0
Cb_27 Ca_27 C_27 111.1(2)
Cb_27 Ca_27 H1_27 110.0
C_27 Ca_27 H1_27 110.0
Ca_27 Cb_27 Cg_27 103.2(2)
Ca_27 Cb_27 H2_27 111.1
Ca_27 Cb_27 H3_27 111.1
Cg_27 Cb_27 H2_27 111.2
Cg_27 Cb_27 H3_27 111.2
H2_27 Cb_27 H3_27 109.1
Cb_27 Cg_27 Cd_27 103.5(3)
Cb_27 Cg_27 H4_27 110.9
Cb_27 Cg_27 H5_27 111.1
Cd_27 Cg_27 H4_27 111.1
Cd_27 Cg_27 H5_27 111.1
H4_27 Cg_27 H5_27 109.0
N_27 Cd_27 Cg_27 103.4(2)
N_27 Cd_27 H6_27 111.0
N_27 Cd_27 H7_27 111.0
Cg_27 Cd_27 H6_27 111.1
Cg_27 Cd_27 H7_27 111.1
H6_27 Cd_27 H7_27 109.1
N_21 C_27 Ca_27 116.8(2)
N_21 C_27 O_27 124.2(3)
Ca_27 C_27 O_27 119.0(3)
O1_31 C1_31 C2_31 134.4(7)
O1_31 C1_31 N1_31 114.5(6)
C2_31 C1_31 N1_31 110.8(6)
C1_31 C2_31 H1_31 109.5
C1_31 C2_31 H2_31 109.5
C1_31 C2_31 H3_31 109.5
H1_31 C2_31 H2_31 109.4
H1_31 C2_31 H3_31 109.5
H2_31 C2_31 H3_31 109.5
C1_31 N1_31 C3_31 118.0(5)
C1_31 N1_31 C4_31 130.2(5)
C3_31 N1_31 C4_31 111.0(5)
N1_31 C3_31 H4_31 109.4
N1_31 C3_31 H5_31 109.4
N1_31 C3_31 H6_31 109.6
H4_31 C3_31 H5_31 109.6
H4_31 C3_31 H6_31 109.4
H5_31 C3_31 H6_31 109.5
N1_31 C4_31 H7_31 109.4
N1_31 C4_31 H8_31 109.4
N1_31 C4_31 H9_31 109.5
H7_31 C4_31 H8_31 109.5
H7_31 C4_31 H9_31 109.6
H8_31 C4_31 H9_31 109.4

loop_
_geom_bond_atom_site_label_1
_geom_bond_atom_site_label_2
_geom_bond_site_symmetry_2
_geom_bond_distance
_geom_bond_publ_flag
N_11 Ca_11 . 1.465(4) ?
N_11 C_17 . 1.338(4) ?
N_11 H1_11 . 0.881 ?
Ca_11 Cb_11 . 1.554(4) ?
Ca_11 C3_12 . 1.515(4) ?
Ca_11 H2_11 . 1.001 ?
Cb_11 Cg2_11 . 1.521(4) ?
Cb_11 Cg1_11 . 1.531(5) ?
Cb_11 H3_11 . 0.999 ?
Cg2_11 H4_11 . 0.980 ?
Cg2_11 H5_11 . 0.980 ?
Cg2_11 H6_11 . 0.980 ?
Cg1_11 Cd_11 . 1.512(5) ?
Cg1_11 H7_11 . 0.991 ?
Cg1_11 H8_11 . 0.991 ?
Cd_11 H9_11 . 0.980 ?
Cd_11 H10_11 . 0.979 ?
Cd_11 H11_11 . 0.981 ?
C3_12 N_12 . 1.249(4) ?
C3_12 Og1_12 . 1.365(3) ?
N_12 Ca_12 . 1.477(4) ?
Ca_12 Cb_12 . 1.552(4) ?
Ca_12 C_12 . 1.526(4) ?
Ca_12 H1_12 . 1.000 ?
Cb_12 Og1_12 . 1.467(3) ?
Cb_12 Cg2_12 . 1.508(4) ?
Cb_12 H2_12 . 1.001(3) ?
Cg2_12 H3_12 . 0.981 ?
Cg2_12 H4_12 . 0.980 ?
Cg2_12 H5_12 . 0.981 ?
C_12 O_12 . 1.211(4) ?
C_12 N_13 . 1.352(4) ?
N_13 Ca_13 . 1.459(4) ?
N_13 H1_13 . 0.880 ?
Ca_13 Cb_13 . 1.538(5) ?
Ca_13 C_13 . 1.540(4) ?
Ca_13 H2_13 . 1.001 ?
Cb_13 Cg_13 . 1.529(4) ?
Cb_13 H3_13 . 0.992 ?
Cb_13 H4_13 . 0.991 ?
Cg_13 Cd1_13 . 1.374(5) ?
Cg_13 Cd2_13 . 1.402(4) ?
Cd1_13 Ce1_13 . 1.407(5) ?
Cd1_13 H5_13 . 0.949 ?
Ce1_13 Cz_13 . 1.362(5) ?
Ce1_13 H6_13 . 0.949 ?
Cz_13 Ce2_13 . 1.407(5) ?
Cz_13 H7_13 . 0.951 ?
Ce2_13 Cd2_13 . 1.390(5) ?
Ce2_13 H8_13 . 0.952 ?
Cd2_13 H9_13 . 0.950 ?
C_13 O_13 . 1.227(4) ?
C_13 N_14 . 1.334(4) ?
N_14 Ca_14 . 1.482(4) ?
N_14 Cd_14 . 1.472(4) ?
Ca_14 Cb_14 . 1.537(4) ?
Ca_14 C3_15 . 1.517(4) ?
Ca_14 H1_14 . 0.998 ?
Cb_14 Cg_14 . 1.543(5) ?
Cb_14 H2_14 . 0.990 ?
Cb_14 H3_14 . 0.990 ?
Cg_14 Cd_14 . 1.526(5) ?
Cg_14 H4_14 . 0.991 ?
Cg_14 H5_14 . 0.989 ?
Cd_14 H6_14 . 0.992 ?
Cd_14 H7_14 . 0.991 ?
C3_15 N_15 . 1.297(4) ?
C3_15 Sg_15 . 1.736(3) ?
N_15 Ca_15 . 1.365(4) ?
Ca_15 Cb_15 . 1.365(4) ?
Ca_15 C_15 . 1.492(4) ?
Cb_15 Sg_15 . 1.721(3) ?
Cb_15 H1_15 . 0.948 ?
C_15 O_15 . 1.229(3) ?
C_15 N_16 . 1.349(4) ?
N_16 Ca_16 . 1.454(4) ?
N_16 H1_16 . 0.880 ?
Ca_16 C_16 . 1.528(4) ?
Ca_16 Cb_16 . 1.560(5) ?
Ca_16 H2_16 . 1.001 ?
C_16 O_16 . 1.224(3) ?
C_16 N_17 . 1.348(4) ?
Cb_16 Cg_16 . 1.512(5) ?
Cb_16 H3_16 . 0.989 ?
Cb_16 H4_16 . 0.988 ?
Cg_16 Cd1_16 . 1.365(5) ?
Cg_16 Cd2_16 . 1.386(5) ?
Cd1_16 Ce1_16 . 1.406(6) ?
Cd1_16 H5_16 . 0.949 ?
Ce1_16 Cz_16 . 1.397(6) ?
Ce1_16 H6_16 . 0.952 ?
Cz_16 Ce2_16 . 1.355(7) ?
Cz_16 H7_16 . 0.950 ?
Ce2_16 Cd2_16 . 1.385(5) ?
Ce2_16 H8_16 . 0.952 ?
Cd2_16 H9_16 . 0.949 ?
N_17 Ca_17 . 1.473(4) ?
N_17 Cd_17 . 1.485(4) ?
Ca_17 Cb_17 . 1.526(4) ?
Ca_17 C_17 . 1.537(4) ?
Ca_17 H1_17 . 1.000 ?
Cb_17 Cg_17 . 1.541(4) ?
Cb_17 H2_17 . 0.990 ?
Cb_17 H3_17 . 0.989 ?
Cg_17 Cd_17 . 1.524(5) ?
Cg_17 H4_17 . 0.990 ?
Cg_17 H5_17 . 0.990 ?
Cd_17 H6_17 . 0.991 ?
Cd_17 H7_17 . 0.992 ?
C_17 O_17 . 1.213(4) ?
N_21 Ca_21 . 1.463(4) ?
N_21 C_27 . 1.327(4) ?
N_21 H1_21 . 0.881 ?
Ca_21 Cb_21 . 1.629(6) ?
Ca_21 C3_22 . 1.513(5) ?
Ca_21 H2_21 . 1.000 ?
Cb_21 Cg2_21 . 1.536(6) ?
Cb_21 Cg1_21 . 1.562(6) ?
Cb_21 H3_21 . 1.001 ?
Cg2_21 H4_21 . 0.980 ?
Cg2_21 H5_21 . 0.979 ?
Cg2_21 H6_21 . 0.981 ?
Cg1_21 Cd_21 . 1.485(6) ?
Cg1_21 H7_21 . 0.991 ?
Cg1_21 H8_21 . 0.990 ?
Cd_21 H9_21 . 0.980 ?
Cd_21 H10_21 . 0.981 ?
Cd_21 H11_21 . 0.980 ?
C3_22 N_22 . 1.260(4) ?
C3_22 Og1_22 . 1.358(4) ?
N_22 Ca_22 . 1.463(4) ?
Ca_22 Cb_22 . 1.565(4) ?
Ca_22 C_22 . 1.536(5) ?
Ca_22 H1_22 . 1.000 ?
Cb_22 Og1_22 . 1.470(3) ?
Cb_22 Cg2_22 . 1.509(4) ?
Cb_22 H2_22 . 1.000 ?
Cg2_22 H3_22 . 0.980 ?
Cg2_22 H4_22 . 0.980 ?
Cg2_22 H5_22 . 0.979 ?
C_22 O_22 . 1.209(4) ?
C_22 N_23 . 1.342(4) ?
N_23 Ca_23 . 1.441(5) ?
N_23 H1_23 . 0.881 ?
Ca_23 Cb_23 . 1.549(4) ?
Ca_23 C_23 . 1.542(4) ?
Ca_23 H2_23 . 1.000 ?
Cb_23 Cg_23 . 1.510(5) ?
Cb_23 H3_23 . 0.988 ?
Cb_23 H4_23 . 0.991 ?
Cg_23 Cd1_23 . 1.380(5) ?
Cg_23 Cd2_23 . 1.390(5) ?
Cd1_23 Ce1_23 . 1.389(5) ?
Cd1_23 H5_23 . 0.950 ?
Ce1_23 Cz_23 . 1.355(6) ?
Ce1_23 H6_23 . 0.950 ?
Cz_23 Ce2_23 . 1.384(6) ?
Cz_23 H7_23 . 0.950 ?
Ce2_23 Cd2_23 . 1.388(5) ?
Ce2_23 H8_23 . 0.950 ?
Cd2_23 H9_23 . 0.951 ?
C_23 O_23 . 1.216(4) ?
C_23 N_24 . 1.342(4) ?
N_24 Ca_24 . 1.481(4) ?
N_24 Cd_24 . 1.467(3) ?
Ca_24 Cb_24 . 1.551(4) ?
Ca_24 C3_25 . 1.515(4) ?
Ca_24 H1_24 . 1.001 ?
Cb_24 Cg_24 . 1.536(4) ?
Cb_24 H2_24 . 0.992 ?
Cb_24 H3_24 . 0.991 ?
Cg_24 Cd_24 . 1.524(4) ?
Cg_24 H4_24 . 0.990 ?
Cg_24 H5_24 . 0.989 ?
Cd_24 H6_24 . 0.992 ?
Cd_24 H7_24 . 0.989 ?
C3_25 N_25 . 1.289(4) ?
C3_25 Sg_25 . 1.741(3) ?
N_25 Ca_25 . 1.380(4) ?
Ca_25 Cb_25 . 1.359(4) ?
Ca_25 C_25 . 1.502(4) ?
Cb_25 Sg_25 . 1.716(3) ?
Cb_25 H1_25 . 0.949 ?
C_25 O_25 . 1.233(3) ?
C_25 N_26 . 1.337(3) ?
N_26 Ca_26 . 1.459(3) ?
N_26 H1_26 . 0.879 ?
Ca_26 Cb_26 . 1.569(4) ?
Ca_26 C_26 . 1.513(4) ?
Ca_26 H2_26 . 0.999 ?
Cb_26 Cg_26 . 1.513(5) ?
Cb_26 H3_26 . 0.988 ?
Cb_26 H4_26 . 0.989 ?
Cg_26 Cd1_26 . 1.399(5) ?
Cg_26 Cd2_26 . 1.397(4) ?
Cd1_26 Ce1_26 . 1.398(5) ?
Cd1_26 H5_26 . 0.951 ?
Ce1_26 Cz_26 . 1.391(6) ?
Ce1_26 H6_26 . 0.949 ?
Cz_26 Ce2_26 . 1.382(6) ?
Cz_26 H7_26 . 0.950 ?
Ce2_26 Cd2_26 . 1.382(5) ?
Ce2_26 H8_26 . 0.951 ?
Cd2_26 H9_26 . 0.951 ?
C_26 O_26 . 1.229(3) ?
C_26 N_27 . 1.366(4) ?
N_27 Ca_27 . 1.461(4) ?
N_27 Cd_27 . 1.487(4) ?
Ca_27 Cb_27 . 1.539(4) ?
Ca_27 C_27 . 1.552(4) ?
Ca_27 H1_27 . 1.001 ?
Cb_27 Cg_27 . 1.539(5) ?
Cb_27 H2_27 . 0.989 ?
Cb_27 H3_27 . 0.990 ?
Cg_27 Cd_27 . 1.539(5) ?
Cg_27 H4_27 . 0.988 ?
Cg_27 H5_27 . 0.990 ?
Cd_27 H6_27 . 0.990 ?
Cd_27 H7_27 . 0.989 ?
C_27 O_27 . 1.215(5) ?
O1_31 C1_31 . 1.270(9) ?
C1_31 C2_31 . 1.461(10) ?
C1_31 N1_31 . 1.298(9) ?
C2_31 H1_31 . 0.980 ?
C2_31 H2_31 . 0.982 ?
C2_31 H3_31 . 0.980 ?
N1_31 C3_31 . 1.588(9) ?
N1_31 C4_31 . 1.491(8) ?
C3_31 H4_31 . 0.979 ?
C3_31 H5_31 . 0.979 ?
C3_31 H6_31 . 0.979 ?
C4_31 H7_31 . 0.980 ?
C4_31 H8_31 . 0.982 ?
C4_31 H9_31 . 0.979 ?

loop_
_cod_related_entry_id
_cod_related_entry_database
_cod_related_entry_code
1 ChemSpider 30652366
